data_7250967
loop_
_publ_author_name
'La Gorc\'e, Enzo'
'Theunissen, Tristan K.'
'Bourne, Susan A.'

_publ_section_title
;
 Non-covalent interactions in silver(i)-lutidine and
 silver(i)-halopyridine complexes: insights from crystallographic and
 computational studies
;
_journal_issue 45
_journal_name_full CrystEngComm
_journal_page_first 7333
_journal_page_last 7347
_journal_paper_doi 10.1039/D5CE00879D
_journal_volume 27
_journal_year 2025
_chemical_formula_moiety 'C14 H18 Ag N2, N O3'
_chemical_formula_sum 'C14 H18 Ag N3 O3'
_chemical_formula_weight 384.18
_space_group_crystal_system orthorhombic
_space_group_IT_number 60
_space_group_name_Hall '-P 2n 2ab'
_space_group_name_H-M_alt 'P b c n'
_atom_sites_solution_hydrogens geom
_atom_sites_solution_primary dual
_audit_creation_date 2024-10-14
_audit_creation_method
;
Olex2 1.5
(compiled 2024.01.12 svn.r2f8d729c for OlexSys, GUI svn.r6928)
;
_audit_update_record
;
2025-09-08 deposited with the CCDC.	2025-10-13 downloaded from the CCDC.
;
_cell_angle_alpha 90
_cell_angle_beta 90
_cell_angle_gamma 90
_cell_formula_units_Z 4
_cell_length_a 9.8316(10)
_cell_length_b 14.5509(13)
_cell_length_c 10.4516(11)
_cell_measurement_reflns_used 1862
_cell_measurement_temperature 100.00
_cell_measurement_theta_max 28.392
_cell_measurement_theta_min 3.171
_cell_volume 1495.2(3)
_computing_cell_refinement 'SAINT V8.40B (?, 2016)'
_computing_molecular_graphics 'Olex2 1.5 (Dolomanov et al., 2009)'
_computing_publication_material 'Olex2 1.5 (Dolomanov et al., 2009)'
_computing_structure_refinement 'SHELXL 2019/3 (Sheldrick, 2015)'
_computing_structure_solution 'SHELXT 2018/2 (Sheldrick, 2018)'
_diffrn_ambient_temperature 100.00
_diffrn_measured_fraction_theta_full 0.996
_diffrn_measured_fraction_theta_max 0.995
_diffrn_measurement_device_type 'Bruker APEX II DUO'
_diffrn_measurement_method '\w scans'
_diffrn_radiation_type MoK\a
_diffrn_radiation_wavelength 0.71073
_diffrn_reflns_av_R_equivalents 0.0477
_diffrn_reflns_av_unetI/netI 0.0138
_diffrn_reflns_Laue_measured_fraction_full 0.996
_diffrn_reflns_Laue_measured_fraction_max 0.995
_diffrn_reflns_limit_h_max 13
_diffrn_reflns_limit_h_min -13
_diffrn_reflns_limit_k_max 19
_diffrn_reflns_limit_k_min -19
_diffrn_reflns_limit_l_max 13
_diffrn_reflns_limit_l_min -13
_diffrn_reflns_number 49041
_diffrn_reflns_point_group_measured_fraction_full 0.996
_diffrn_reflns_point_group_measured_fraction_max 0.995
_diffrn_reflns_theta_full 25.242
_diffrn_reflns_theta_max 28.392
_diffrn_reflns_theta_min 3.171
_diffrn_source_current 1.4
_diffrn_source_power 0.07
_diffrn_source_voltage 50.0
_exptl_absorpt_coefficient_mu 1.361
_exptl_absorpt_correction_T_max 0.783
_exptl_absorpt_correction_T_min 0.719
_exptl_absorpt_correction_type multi-scan
_exptl_absorpt_process_details
;
SADABS-2016/2 (Bruker,2016) was used for absorption correction.
wR2(int) was 0.0847 before and 0.0712 after correction.
The Ratio of minimum to maximum transmission is 0.9166.
The \l/2 correction factor is Not present.
;
_exptl_crystal_colour colourless
_exptl_crystal_density_diffrn 1.707
_exptl_crystal_description needles
_exptl_crystal_F_000 776
_exptl_crystal_size_max 0.250
_exptl_crystal_size_mid 0.240
_exptl_crystal_size_min 0.180
_refine_diff_density_max 0.326
_refine_diff_density_min -0.288
_refine_diff_density_rms 0.059
_refine_ls_extinction_method none
_refine_ls_goodness_of_fit_ref 1.072
_refine_ls_hydrogen_treatment constr
_refine_ls_matrix_type full
_refine_ls_number_parameters 99
_refine_ls_number_reflns 1862
_refine_ls_number_restraints 0
_refine_ls_restrained_S_all 1.072
_refine_ls_R_factor_all 0.0229
_refine_ls_R_factor_gt 0.0171
_refine_ls_shift/su_max 0.001
_refine_ls_shift/su_mean 0.000
_refine_ls_structure_factor_coef Fsqd
_refine_ls_weighting_details 'w=1/[\s^2^(Fo^2^)+(0.0149P)^2^+1.1553P] where P=(Fo^2^+2Fc^2^)/3'
_refine_ls_weighting_scheme calc
_refine_ls_wR_factor_gt 0.0391
_refine_ls_wR_factor_ref 0.0417
_reflns_Friedel_coverage 0.000
_reflns_number_gt 1590
_reflns_number_total 1862
_reflns_threshold_expression 'I > 2\s(I)'
_cod_data_source_file d5ce00879d2.cif
_cod_data_source_block Ag-23Lut
_cod_depositor_comments 'Adding full bibliography for 7250962--7250968.cif.'
_cod_database_code 7250967
_shelx_shelxl_version_number 2019/3
_shelx_space_group_comment
;
The symmetry employed for this shelxl refinement is uniquely defined
by the following loop, which should always be used as a source of
symmetry information in preference to the above space-group names.
They are only intended as comments.
;
_olex2_refinement_description
;
1. Fixed Uiso
 At 1.2 times of:
  All C(H) groups
 At 1.5 times of:
  All C(H,H,H) groups
2.a Aromatic/amide H refined with riding coordinates:
 C6A(H6A), C5A(H5A), C4A(H4A)
2.b Idealised Me refined as rotating group:
 C8A(H8AA,H8AB,H8AC), C7A(H7AA,H7AB,H7AC)
;
_olex2_submission_special_instructions 'No special instructions were received'

loop_
_space_group_symop_operation_xyz
'x, y, z'
'-x+1/2, -y+1/2, z+1/2'
'-x, y, -z+1/2'
'x+1/2, -y+1/2, -z'
'-x, -y, -z'
'x-1/2, y-1/2, -z-1/2'
'x, -y, z-1/2'
'-x-1/2, y-1/2, z'

loop_
_atom_site_label
_atom_site_type_symbol
_atom_site_fract_x
_atom_site_fract_y
_atom_site_fract_z
_atom_site_U_iso_or_equiv
_atom_site_adp_type
_atom_site_occupancy
_atom_site_site_symmetry_order
_atom_site_calc_flag
_atom_site_refinement_flags_posn
_atom_site_refinement_flags_adp
_atom_site_refinement_flags_occupancy
_atom_site_disorder_assembly
_atom_site_disorder_group
Ag1 Ag 0.500000 0.51555(2) 0.250000 0.01578(6) Uani 1 2 d S T P . .
O1 O 0.58337(11) 0.69464(8) 0.31801(10) 0.0219(2) Uani 1 1 d . . . . .
N1A N 0.35340(12) 0.50671(8) 0.40292(12) 0.0153(2) Uani 1 1 d . . . . .
O2 O 0.500000 0.82391(10) 0.250000 0.0216(3) Uani 1 2 d S T P . .
N2 N 0.500000 0.73829(12) 0.250000 0.0146(3) Uani 1 2 d S T P . .
C3A C 0.18593(14) 0.43137(10) 0.53335(13) 0.0145(3) Uani 1 1 d . . . . .
C6A C 0.32064(16) 0.58734(10) 0.45985(15) 0.0187(3) Uani 1 1 d . . . . .
H6A H 0.367754 0.641370 0.434554 0.022 Uiso 1 1 calc R U . . .
C2A C 0.28832(14) 0.42952(10) 0.43967(13) 0.0138(3) Uani 1 1 d . . . . .
C5A C 0.22230(16) 0.59431(10) 0.55251(15) 0.0194(3) Uani 1 1 d . . . . .
H5A H 0.201393 0.651913 0.590514 0.023 Uiso 1 1 calc R U . . .
C4A C 0.15416(15) 0.51507(10) 0.58928(15) 0.0173(3) Uani 1 1 d . . . . .
H4A H 0.085445 0.518193 0.653040 0.021 Uiso 1 1 calc R U . . .
C8A C 0.11209(15) 0.34507(10) 0.57181(14) 0.0189(3) Uani 1 1 d . . . . .
H8AA H 0.070658 0.316933 0.496062 0.028 Uiso 1 1 calc R U . . .
H8AB H 0.040958 0.360249 0.634004 0.028 Uiso 1 1 calc R U . . .
H8AC H 0.176587 0.301848 0.610408 0.028 Uiso 1 1 calc R U . . .
C7A C 0.32923(15) 0.34100(10) 0.37748(14) 0.0180(3) Uani 1 1 d . . . . .
H7AA H 0.251604 0.315516 0.330571 0.027 Uiso 1 1 calc R U . . .
H7AB H 0.358460 0.297229 0.443236 0.027 Uiso 1 1 calc R U . . .
H7AC H 0.404405 0.352323 0.317960 0.027 Uiso 1 1 calc R U . . .

loop_
_atom_site_aniso_label
_atom_site_aniso_U_11
_atom_site_aniso_U_22
_atom_site_aniso_U_33
_atom_site_aniso_U_23
_atom_site_aniso_U_13
_atom_site_aniso_U_12
Ag1 0.01597(8) 0.01532(9) 0.01605(8) 0.000 0.00458(6) 0.000
O1 0.0209(5) 0.0213(5) 0.0235(6) 0.0044(5) -0.0082(5) 0.0026(4)
N1A 0.0156(6) 0.0144(6) 0.0159(6) -0.0002(4) 0.0008(5) 0.0006(5)
O2 0.0267(8) 0.0128(7) 0.0254(8) 0.000 -0.0033(7) 0.000
N2 0.0144(7) 0.0156(8) 0.0137(7) 0.000 0.0000(7) 0.000
C3A 0.0137(6) 0.0166(7) 0.0131(6) 0.0015(5) -0.0016(5) 0.0008(5)
C6A 0.0213(7) 0.0142(7) 0.0205(7) -0.0005(6) 0.0037(6) -0.0011(6)
C2A 0.0129(6) 0.0146(6) 0.0139(6) 0.0006(5) -0.0013(5) 0.0008(5)
C5A 0.0214(7) 0.0166(7) 0.0202(7) -0.0034(6) 0.0023(6) 0.0027(6)
C4A 0.0161(7) 0.0198(7) 0.0160(7) -0.0016(5) 0.0025(6) 0.0027(6)
C8A 0.0176(7) 0.0186(7) 0.0206(7) 0.0019(6) 0.0034(6) -0.0016(6)
C7A 0.0193(7) 0.0148(7) 0.0198(7) -0.0018(6) 0.0030(6) -0.0001(6)

loop_
_atom_type_symbol
_atom_type_description
_atom_type_scat_dispersion_real
_atom_type_scat_dispersion_imag
_atom_type_scat_source
C C 0.0033 0.0016 'International Tables Vol C Tables 4.2.6.8 and 6.1.1.4'
H H 0.0000 0.0000 'International Tables Vol C Tables 4.2.6.8 and 6.1.1.4'
Ag Ag -0.8971 1.1015 'International Tables Vol C Tables 4.2.6.8 and 6.1.1.4'
N N 0.0061 0.0033 'International Tables Vol C Tables 4.2.6.8 and 6.1.1.4'
O O 0.0106 0.0060 'International Tables Vol C Tables 4.2.6.8 and 6.1.1.4'

loop_
_geom_angle_atom_site_label_1
_geom_angle_atom_site_label_2
_geom_angle_atom_site_label_3
_geom_angle
_geom_angle_site_symmetry_1
_geom_angle_site_symmetry_3
_geom_angle_publ_flag
N1A Ag1 N1A 173.16(6) . 3_655 ?
C6A N1A Ag1 115.65(10) . . ?
C2A N1A Ag1 125.31(10) . . ?
C2A N1A C6A 118.92(13) . . ?
O1 N2 O1 119.31(17) . 3_655 ?
O2 N2 O1 120.34(9) . 3_655 ?
O2 N2 O1 120.34(9) . . ?
C2A C3A C8A 121.06(13) . . ?
C4A C3A C2A 118.17(13) . . ?
C4A C3A C8A 120.77(13) . . ?
N1A C6A H6A 118.6 . . ?
N1A C6A C5A 122.79(14) . . ?
C5A C6A H6A 118.6 . . ?
N1A C2A C3A 121.51(13) . . ?
N1A C2A C7A 117.73(12) . . ?
C3A C2A C7A 120.76(13) . . ?
C6A C5A H5A 120.8 . . ?
C6A C5A C4A 118.31(14) . . ?
C4A C5A H5A 120.8 . . ?
C3A C4A C5A 120.28(14) . . ?
C3A C4A H4A 119.9 . . ?
C5A C4A H4A 119.9 . . ?
C3A C8A H8AA 109.5 . . ?
C3A C8A H8AB 109.5 . . ?
C3A C8A H8AC 109.5 . . ?
H8AA C8A H8AB 109.5 . . ?
H8AA C8A H8AC 109.5 . . ?
H8AB C8A H8AC 109.5 . . ?
C2A C7A H7AA 109.5 . . ?
C2A C7A H7AB 109.5 . . ?
C2A C7A H7AC 109.5 . . ?
H7AA C7A H7AB 109.5 . . ?
H7AA C7A H7AC 109.5 . . ?
H7AB C7A H7AC 109.5 . . ?

loop_
_geom_bond_atom_site_label_1
_geom_bond_atom_site_label_2
_geom_bond_distance
_geom_bond_site_symmetry_2
_geom_bond_publ_flag
Ag1 N1A 2.1560(13) . ?
Ag1 N1A 2.1561(13) 3_655 ?
O1 N2 1.2572(13) . ?
N1A C6A 1.3544(19) . ?
N1A C2A 1.3484(18) . ?
O2 N2 1.246(2) . ?
C3A C2A 1.405(2) . ?
C3A C4A 1.387(2) . ?
C3A C8A 1.505(2) . ?
C6A H6A 0.9500 . ?
C6A C5A 1.372(2) . ?
C2A C7A 1.498(2) . ?
C5A H5A 0.9500 . ?
C5A C4A 1.388(2) . ?
C4A H4A 0.9500 . ?
C8A H8AA 0.9800 . ?
C8A H8AB 0.9800 . ?
C8A H8AC 0.9800 . ?
C7A H7AA 0.9800 . ?
C7A H7AB 0.9800 . ?
C7A H7AC 0.9800 . ?

loop_
_geom_torsion_atom_site_label_1
_geom_torsion_atom_site_label_2
_geom_torsion_atom_site_label_3
_geom_torsion_atom_site_label_4
_geom_torsion
_geom_torsion_site_symmetry_1
_geom_torsion_site_symmetry_2
_geom_torsion_site_symmetry_3
_geom_torsion_site_symmetry_4
_geom_torsion_publ_flag
Ag1 N1A C6A C5A 175.39(12) . . . . ?
Ag1 N1A C2A C3A -174.63(10) . . . . ?
Ag1 N1A C2A C7A 5.62(18) . . . . ?
N1A C6A C5A C4A 0.2(2) . . . . ?
C6A N1A C2A C3A 1.3(2) . . . . ?
C6A N1A C2A C7A -178.43(13) . . . . ?
C6A C5A C4A C3A 0.2(2) . . . . ?
C2A N1A C6A C5A -0.9(2) . . . . ?
C2A C3A C4A C5A 0.1(2) . . . . ?
C4A C3A C2A N1A -0.9(2) . . . . ?
C4A C3A C2A C7A 178.81(13) . . . . ?
C8A C3A C2A N1A 178.81(13) . . . . ?
C8A C3A C2A C7A -1.4(2) . . . . ?
C8A C3A C4A C5A -179.59(14) . . . . ?
